data_2239998
loop_
_publ_author_name
'Held, Peter'

_publ_section_title
;
 Crystal structure of tris(ethylenediammonium) di[praseodymium(III)]
 hexasulfate hexahydrate
;
_journal_coeditor_code WM5057
_journal_issue 10
_journal_name_full 'Acta Crystallographica Section E'
_journal_page_first 235
_journal_page_last 237
_journal_paper_doi 10.1107/S1600536814020704
_journal_volume 70
_journal_year 2014
_chemical_formula_iupac '(C2 H10 N2)3 [Pr2 (S O4)6] , 6H2 O'
_chemical_formula_moiety 'H4 O26 Pr2 S6, 3(C2 H10 N2), 4(H2 O)'
_chemical_formula_sum 'C6 H42 N6 O30 Pr2 S6'
_chemical_formula_weight 1152.70
_chemical_name_common
;
Ethylenediammonium Praseodymium(III) hexasulfate hexahydrate
;
_chemical_name_systematic
;
tris(ethylenediammonium) di[praseodymium(III)] hexasulfate hexahydrate
;
_space_group_IT_number 14
_symmetry_cell_setting monoclinic
_symmetry_space_group_name_Hall '-P 2ybc'
_symmetry_space_group_name_H-M 'P 1 21/c 1'
_atom_sites_solution_hydrogens geom
_atom_sites_solution_primary direct
_atom_sites_solution_secondary difmap
_audit_creation_method SHELXL-97
_cell_angle_alpha 90.00
_cell_angle_beta 104.446(15)
_cell_angle_gamma 90.00
_cell_formula_units_Z 2
_cell_length_a 6.6174(8)
_cell_length_b 26.668(4)
_cell_length_c 10.0264(13)
_cell_measurement_reflns_used 25
_cell_measurement_temperature 295(2)
_cell_measurement_theta_max 24.31
_cell_measurement_theta_min 19.96
_cell_volume 1713.4(4)
_computing_cell_refinement
;
X-AREA (Stoe & Cie, 2002)
;
_computing_data_collection
;
X-AREA (Stoe & Cie, 2002)
;
_computing_data_reduction
;
X-AREA (Stoe & Cie, 2002)
;
_computing_molecular_graphics
;
ATOMS (Dowty, 2002)
;
_computing_publication_material
;
publCIF (Westrip, 2010)
;
_computing_structure_refinement
;
SHELXL97 (Sheldrick, 2008)
;
_computing_structure_solution
;
SIR92 (Altomare <i>et al.</i>,  1993)
;
_diffrn_ambient_temperature 295(2)
_diffrn_measured_fraction_theta_full 0.968
_diffrn_measured_fraction_theta_max 0.941
_diffrn_measurement_device_type 'Stoe IPDS-II'
_diffrn_measurement_method '\w and \f'
_diffrn_radiation_monochromator graphite
_diffrn_radiation_source 'fine-focus sealed tube'
_diffrn_radiation_type MoK\a
_diffrn_radiation_wavelength 0.71073
_diffrn_reflns_av_R_equivalents 0.0443
_diffrn_reflns_av_sigmaI/netI 0.0418
_diffrn_reflns_limit_h_max 8
_diffrn_reflns_limit_h_min -8
_diffrn_reflns_limit_k_max 35
_diffrn_reflns_limit_k_min -34
_diffrn_reflns_limit_l_max 13
_diffrn_reflns_limit_l_min -13
_diffrn_reflns_number 14346
_diffrn_reflns_theta_full 25.00
_diffrn_reflns_theta_max 28.08
_diffrn_reflns_theta_min 2.59
_exptl_absorpt_coefficient_mu 3.289
_exptl_absorpt_correction_T_max 0.6197
_exptl_absorpt_correction_T_min 0.4908
_exptl_absorpt_correction_type multi-scan
_exptl_absorpt_process_details
;
(<i>X-SHAPE</i> and <i>X-RED32</i>; Stoe & Cie, 2002)
;
_exptl_crystal_colour light-green
_exptl_crystal_density_diffrn 2.234
_exptl_crystal_density_method 'not measured'
_exptl_crystal_description parallelepiped
_exptl_crystal_F_000 1148
_exptl_crystal_size_max 0.22
_exptl_crystal_size_mid 0.21
_exptl_crystal_size_min 0.20
_refine_diff_density_max 0.721
_refine_diff_density_min -1.077
_refine_ls_extinction_coef 0.0150(6)
_refine_ls_extinction_expression Fc^*^=kFc[1+0.001xFc^2^\l^3^/sin(2\q)]^-1/4^
_refine_ls_extinction_method SHELXL
_refine_ls_goodness_of_fit_ref 0.967
_refine_ls_hydrogen_treatment refall
_refine_ls_matrix_type full
_refine_ls_number_parameters 311
_refine_ls_number_reflns 3923
_refine_ls_number_restraints 0
_refine_ls_restrained_S_all 0.967
_refine_ls_R_factor_all 0.0419
_refine_ls_R_factor_gt 0.0276
_refine_ls_shift/su_max 0.000
_refine_ls_shift/su_mean 0.000
_refine_ls_structure_factor_coef Fsqd
_refine_ls_weighting_details 'calc w=1/[\s^2^(Fo^2^)+(0.0454P)^2^+0.0000P] where P=(Fo^2^+2Fc^2^)/3'
_refine_ls_weighting_scheme calc
_refine_ls_wR_factor_gt 0.0631
_refine_ls_wR_factor_ref 0.0688
_reflns_number_gt 3091
_reflns_number_total 3922
_reflns_threshold_expression I>2\s(I)
_cod_data_source_file wm5057sup1.cf
_cod_data_source_block I
_cod_original_sg_symbol_H-M 'P 21/c'
_cod_database_code 2239998
_cod_database_fobs_code 2239998

loop_
_symmetry_equiv_pos_as_xyz
'x, y, z'
'-x, y+1/2, -z+1/2'
'-x, -y, -z'
'x, -y-1/2, z-1/2'

loop_
_atom_site_type_symbol
_atom_site_label
_atom_site_fract_x
_atom_site_fract_y
_atom_site_fract_z
_atom_site_U_iso_or_equiv
_atom_site_adp_type
_atom_site_calc_flag
_atom_site_occupancy
_atom_site_symmetry_multiplicity
Pr Pr 0.54622(3) 0.177147(7) 0.465046(19) 0.01075(8) Uani d 1 1
S S1 0.40656(17) 0.06427(3) 0.24648(10) 0.0167(2) Uani d 1 1
S S2 0.52984(15) 0.25100(3) 0.21431(9) 0.01307(18) Uani d 1 1
S S3 0.03251(16) 0.15704(4) 0.54283(9) 0.0158(2) Uani d 1 1
O O11 0.1979(5) 0.05421(12) 0.1565(3) 0.0283(7) Uani d 1 1
O O12 0.5682(6) 0.05230(12) 0.1764(3) 0.0294(7) Uani d 1 1
O O13 0.4331(5) 0.03414(11) 0.3740(3) 0.0269(7) Uani d 1 1
O O14 0.4203(5) 0.11866(10) 0.2836(3) 0.0259(7) Uani d 1 1
O O21 0.5603(5) 0.30594(11) 0.2203(3) 0.0205(6) Uani d 1 1
O O22 0.7151(5) 0.22494(11) 0.3007(3) 0.0205(6) Uani d 1 1
O O23 0.3524(5) 0.23557(10) 0.2694(3) 0.0183(6) Uani d 1 1
O O24 0.4972(5) 0.23684(10) 0.0667(3) 0.0177(6) Uani d 1 1
O O31 0.1767(5) 0.17700(11) 0.4653(3) 0.0222(6) Uani d 1 1
O O32 0.1426(6) 0.12685(14) 0.6597(4) 0.0382(9) Uani d 1 1
O O33 -0.1327(5) 0.12693(11) 0.4480(3) 0.0235(6) Uani d 1 1
O O34 -0.0807(5) 0.19921(12) 0.5890(3) 0.0227(6) Uani d 1 1
O O1 0.5360(6) 0.09619(12) 0.5899(4) 0.0298(8) Uani d 1 1
H H11 0.505(12) 0.097(3) 0.654(8) 0.06(2) Uiso d 1 1
H H12 0.501(9) 0.074(2) 0.539(6) 0.030(15) Uiso d 1 1
O O2 0.5314(10) 0.1112(3) 0.9028(7) 0.100(3) Uani d 1 1
H H21 0.438(17) 0.082(4) 0.883(10) 0.12(4) Uiso d 1 1
H H22 0.495(12) 0.138(3) 0.877(8) 0.06(2) Uiso d 1 1
O O3 0.2361(7) 0.03214(16) 0.8914(4) 0.0380(9) Uani d 1 1
H H31 0.220(11) 0.033(3) 0.975(8) 0.056(19) Uiso d 1 1
H H32 0.310(13) 0.009(3) 0.888(8) 0.07(3) Uiso d 1 1
N N1 -0.0784(7) 0.02857(16) 0.6520(5) 0.0283(8) Uani d 1 1
H H1A -0.090(11) 0.060(3) 0.623(7) 0.06(2) Uiso d 1 1
H H1B -0.005(11) 0.032(3) 0.738(7) 0.053(19) Uiso d 1 1
H H1C -0.204(14) 0.008(3) 0.646(9) 0.08(3) Uiso d 1 1
C C1 0.0524(8) 0.0008(2) 0.5757(5) 0.0300(10) Uani d 1 1
H H1D 0.082(10) -0.034(3) 0.615(6) 0.048(17) Uiso d 1 1
H H1E 0.173(11) 0.014(2) 0.595(6) 0.045(18) Uiso d 1 1
N N2 0.0775(8) 0.20727(16) -0.1020(4) 0.0257(8) Uani d 1 1
H H2A 0.183(11) 0.216(2) -0.057(7) 0.040(18) Uiso d 1 1
H H2B -0.011(12) 0.230(3) -0.113(7) 0.06(2) Uiso d 1 1
H H2C 0.086(10) 0.199(2) -0.192(7) 0.042(16) Uiso d 1 1
C C2 0.0133(9) 0.16060(18) -0.0433(5) 0.0278(10) Uani d 1 1
H H2D 0.115(10) 0.136(2) -0.031(6) 0.044(17) Uiso d 1 1
H H2E -0.095(13) 0.144(3) -0.107(8) 0.08(3) Uiso d 1 1
N N3 -0.1249(8) 0.12597(16) 0.1435(5) 0.0279(9) Uani d 1 1
H H3A -0.245(11) 0.119(2) 0.094(6) 0.039(17) Uiso d 1 1
H H3B -0.023(12) 0.103(3) 0.153(7) 0.06(2) Uiso d 1 1
H H3C -0.126(11) 0.129(3) 0.230(8) 0.05(2) Uiso d 1 1
C C3 -0.0508(8) 0.17187(17) 0.0867(5) 0.0257(9) Uani d 1 1
H H3D 0.054(10) 0.184(2) 0.148(6) 0.031(15) Uiso d 1 1
H H3E -0.145(9) 0.197(2) 0.085(6) 0.035(15) Uiso d 1 1

loop_
_atom_site_aniso_label
_atom_site_aniso_U_11
_atom_site_aniso_U_22
_atom_site_aniso_U_33
_atom_site_aniso_U_12
_atom_site_aniso_U_13
_atom_site_aniso_U_23
Pr 0.01069(13) 0.01111(11) 0.01082(11) 0.00001(7) 0.00336(7) -0.00053(8)
S1 0.0203(6) 0.0136(4) 0.0153(4) -0.0014(3) 0.0026(3) -0.0027(3)
S2 0.0144(5) 0.0144(4) 0.0107(4) 0.0007(3) 0.0038(3) 0.0022(3)
S3 0.0113(5) 0.0182(4) 0.0184(4) 0.0002(3) 0.0046(3) 0.0041(4)
O11 0.0219(18) 0.0306(17) 0.0283(16) -0.0023(13) -0.0014(13) -0.0069(13)
O12 0.032(2) 0.0285(17) 0.0332(17) 0.0017(13) 0.0178(14) -0.0027(13)
O13 0.037(2) 0.0216(15) 0.0219(15) -0.0055(13) 0.0063(13) 0.0041(12)
O14 0.038(2) 0.0132(14) 0.0225(15) -0.0009(12) 0.0005(13) -0.0048(11)
O21 0.0296(18) 0.0156(13) 0.0170(13) -0.0024(11) 0.0070(12) -0.0003(10)
O22 0.0148(16) 0.0265(15) 0.0203(14) 0.0032(11) 0.0045(11) 0.0095(11)
O23 0.0148(16) 0.0227(14) 0.0192(13) -0.0006(11) 0.0075(11) 0.0064(11)
O24 0.0223(16) 0.0190(14) 0.0128(13) 0.0025(11) 0.0064(11) 0.0012(10)
O31 0.0144(16) 0.0258(15) 0.0290(15) -0.0014(11) 0.0101(11) 0.0065(12)
O32 0.0218(19) 0.049(2) 0.042(2) 0.0036(15) 0.0032(15) 0.0301(17)
O33 0.0167(17) 0.0166(14) 0.0376(17) -0.0033(11) 0.0076(12) -0.0072(12)
O34 0.0159(17) 0.0282(16) 0.0243(15) -0.0017(12) 0.0057(12) -0.0115(12)
O1 0.050(2) 0.0174(16) 0.0246(17) -0.0035(14) 0.0150(16) -0.0012(14)
O2 0.067(4) 0.106(5) 0.101(5) -0.043(4) -0.026(3) 0.074(4)
O3 0.049(3) 0.039(2) 0.0219(17) 0.0071(18) 0.0004(15) -0.0071(15)
N1 0.030(2) 0.023(2) 0.033(2) -0.0027(16) 0.0083(17) -0.0027(17)
C1 0.023(3) 0.037(3) 0.028(2) 0.001(2) 0.0030(19) -0.004(2)
N2 0.026(3) 0.025(2) 0.026(2) -0.0076(17) 0.0056(17) 0.0038(16)
C2 0.036(3) 0.023(2) 0.030(2) 0.0009(19) 0.020(2) 0.0038(18)
N3 0.026(3) 0.033(2) 0.028(2) -0.0022(17) 0.0126(18) 0.0050(17)
C3 0.028(3) 0.022(2) 0.030(2) -0.0035(18) 0.0127(19) 0.0000(18)

loop_
_atom_type_symbol
_atom_type_description
_atom_type_scat_dispersion_real
_atom_type_scat_dispersion_imag
_atom_type_scat_source
H H 0.0000 0.0000 'International Tables Vol C Tables 4.2.6.8 and 6.1.1.4'
C C 0.0033 0.0016 'International Tables Vol C Tables 4.2.6.8 and 6.1.1.4'
N N 0.0061 0.0033 'International Tables Vol C Tables 4.2.6.8 and 6.1.1.4'
O O 0.0106 0.0060 'International Tables Vol C Tables 4.2.6.8 and 6.1.1.4'
S S 0.1246 0.1234 'International Tables Vol C Tables 4.2.6.8 and 6.1.1.4'
Pr Pr -0.2180 2.8214 'International Tables Vol C Tables 4.2.6.8 and 6.1.1.4'

loop_
_geom_angle_atom_site_label_1
_geom_angle_atom_site_label_2
_geom_angle_atom_site_label_3
_geom_angle_site_symmetry_1
_geom_angle_site_symmetry_3
_geom_angle
O14 Pr O31 . . 80.82(11)
O14 Pr O1 . . 76.67(11)
O31 Pr O1 . . 81.17(12)
O14 Pr O34 . 1_655 129.57(10)
O31 Pr O34 . 1_655 148.16(10)
O1 Pr O34 . 1_655 95.70(12)
O14 Pr O22 . . 87.71(10)
O31 Pr O22 . . 126.92(9)
O1 Pr O22 . . 145.50(11)
O34 Pr O22 1_655 . 70.82(9)
O14 Pr O33 . 1_655 75.16(10)
O31 Pr O33 . 1_655 148.01(9)
O1 Pr O33 . 1_655 73.03(12)
O34 Pr O33 1_655 1_655 55.31(9)
O22 Pr O33 . 1_655 73.30(10)
O14 Pr O24 . 4_566 146.56(10)
O31 Pr O24 . 4_566 77.02(10)
O1 Pr O24 . 4_566 123.41(11)
O34 Pr O24 1_655 4_566 78.58(9)
O22 Pr O24 . 4_566 85.94(9)
O33 Pr O24 1_655 4_566 133.31(9)
O14 Pr O21 . 4_566 142.34(10)
O31 Pr O21 . 4_566 77.75(10)
O1 Pr O21 . 4_566 69.73(11)
O34 Pr O21 1_655 4_566 71.56(10)
O22 Pr O21 . 4_566 129.86(10)
O33 Pr O21 1_655 4_566 109.50(10)
O24 Pr O21 4_566 4_566 54.92(8)
O14 Pr O23 . . 78.58(10)
O31 Pr O23 . . 72.22(9)
O1 Pr O23 . . 146.05(12)
O34 Pr O23 1_655 . 118.03(10)
O22 Pr O23 . . 54.71(9)
O33 Pr O23 1_655 . 121.97(10)
O24 Pr O23 4_566 . 70.99(9)
O21 Pr O23 4_566 . 122.48(9)
O12 S1 O11 . . 110.7(2)
O12 S1 O13 . . 110.8(2)
O11 S1 O13 . . 108.69(19)
O12 S1 O14 . . 109.09(19)
O11 S1 O14 . . 108.60(19)
O13 S1 O14 . . 108.92(17)
O23 S2 O21 . . 111.99(17)
O23 S2 O22 . . 105.65(16)
O21 S2 O22 . . 110.84(18)
O23 S2 O24 . . 111.67(17)
O21 S2 O24 . . 106.03(16)
O22 S2 O24 . . 110.75(17)
O32 S3 O31 . . 111.4(2)
O32 S3 O34 . . 110.9(2)
O31 S3 O34 . . 109.50(18)
O32 S3 O33 . . 110.8(2)
O31 S3 O33 . . 109.05(18)
O34 S3 O33 . . 105.04(17)
S1 O14 Pr . . 144.42(18)
S2 O21 Pr . 4_565 99.34(13)
S2 O22 Pr . . 100.34(14)
S2 O23 Pr . . 99.30(14)
S2 O24 Pr . 4_565 99.60(14)
S3 O31 Pr . . 141.33(18)
S3 O33 Pr . 1_455 99.49(14)
S3 O34 Pr . 1_455 100.13(14)
Pr O1 H11 . . 117(6)
Pr O1 H12 . . 112(4)
H11 O1 H12 . . 121(7)
H21 O2 H22 . . 122(8)
H31 O3 H32 . . 107(7)
C1 N1 H1A . . 108(5)
C1 N1 H1B . . 108(5)
H1A N1 H1B . . 102(6)
C1 N1 H1C . . 106(5)
H1A N1 H1C . . 120(7)
H1B N1 H1C . . 111(6)
N1 C1 C1 . 3_556 110.7(5)
N1 C1 H1D . . 110(4)
C1 C1 H1D 3_556 . 111(4)
N1 C1 H1E . . 109(4)
C1 C1 H1E 3_556 . 114(4)
H1D C1 H1E . . 102(5)
C2 N2 H2A . . 109(5)
C2 N2 H2B . . 114(5)
H2A N2 H2B . . 112(7)
C2 N2 H2C . . 106(4)
H2A N2 H2C . . 112(6)
H2B N2 H2C . . 104(6)
N2 C2 C3 . . 110.4(4)
N2 C2 H2D . . 112(4)
C3 C2 H2D . . 112(4)
N2 C2 H2E . . 112(5)
C3 C2 H2E . . 110(5)
H2D C2 H2E . . 100(6)
C3 N3 H3A . . 108(4)
C3 N3 H3B . . 107(5)
H3A N3 H3B . . 118(6)
C3 N3 H3C . . 113(5)
H3A N3 H3C . . 111(6)
H3B N3 H3C . . 99(6)
N3 C3 C2 . . 111.2(4)
N3 C3 H3D . . 109(4)
C2 C3 H3D . . 110(4)
N3 C3 H3E . . 109(4)
C2 C3 H3E . . 118(4)
H3D C3 H3E . . 99(5)

loop_
_geom_bond_atom_site_label_1
_geom_bond_atom_site_label_2
_geom_bond_site_symmetry_2
_geom_bond_distance
Pr O14 . 2.383(3)
Pr O31 . 2.446(3)
Pr O1 . 2.505(3)
Pr O34 1_655 2.541(3)
Pr O22 . 2.551(3)
Pr O33 1_655 2.553(3)
Pr O24 4_566 2.564(3)
Pr O21 4_566 2.577(3)
Pr O23 . 2.582(3)
Pr S3 1_655 3.1621(11)
Pr S2 4_566 3.1725(9)
Pr S2 . 3.1741(9)
S1 O12 . 1.454(3)
S1 O11 . 1.473(3)
S1 O13 . 1.483(3)
S1 O14 . 1.495(3)
S2 O23 . 1.475(3)
S2 O21 . 1.478(3)
S2 O22 . 1.485(3)
S2 O24 . 1.490(3)
S3 O32 . 1.458(3)
S3 O31 . 1.472(3)
S3 O34 . 1.488(3)
S3 O33 . 1.492(3)
O21 Pr 4_565 2.577(3)
O24 Pr 4_565 2.564(3)
O33 Pr 1_455 2.553(3)
O34 Pr 1_455 2.541(3)
O1 H11 . 0.72(8)
O1 H12 . 0.78(6)
O2 H21 . 1.00(12)
O2 H22 . 0.77(8)
O3 H31 . 0.87(7)
O3 H32 . 0.80(8)
N1 C1 . 1.487(6)
N1 H1A . 0.87(8)
N1 H1B . 0.88(7)
N1 H1C . 0.99(9)
C1 C1 3_556 1.504(9)
C1 H1D . 1.01(7)
C1 H1E . 0.84(7)
N2 C2 . 1.483(6)
N2 H2A . 0.76(7)
N2 H2B . 0.83(8)
N2 H2C . 0.94(7)
C2 C3 . 1.499(7)
C2 H2D . 0.92(7)
C2 H2E . 0.94(8)
N3 C3 . 1.484(6)
N3 H3A . 0.85(7)
N3 H3B . 0.90(7)
N3 H3C . 0.87(7)
C3 H3D . 0.87(6)
C3 H3E . 0.92(6)

loop_
_geom_hbond_atom_site_label_D
_geom_hbond_atom_site_label_H
_geom_hbond_atom_site_label_A
_geom_hbond_site_symmetry_A
_geom_hbond_distance_DH
_geom_hbond_distance_HA
_geom_hbond_distance_DA
_geom_hbond_angle_DHA
O1 H11 O32 . 0.72(8) 2.53(8) 2.974(6) 121(7)
O1 H12 O13 . 0.78(6) 1.92(6) 2.674(5) 162(6)
O2 H21 O3 . 1.00(12) 1.89(12) 2.858(7) 163(9)
O2 H22 O21 4_566 0.77(8) 2.29(8) 2.905(6) 137(7)
O3 H31 O11 1_556 0.87(7) 1.95(8) 2.795(5) 165(7)
O3 H32 O12 3_656 0.80(8) 2.00(8) 2.766(5) 162(8)
N1 H1A O33 . 0.87(8) 2.48(8) 3.291(5) 155(6)
N1 H1B O3 . 0.88(7) 1.92(7) 2.758(6) 158(6)
N1 H1C O13 3_556 0.99(9) 1.85(9) 2.841(6) 176(7)
N2 H2A O24 . 0.76(7) 2.21(7) 2.976(5) 177(7)
N2 H2B O22 4_465 0.83(8) 2.17(8) 2.967(6) 162(7)
N2 H2C O34 1_554 0.94(7) 2.20(6) 3.020(5) 146(5)
N3 H3A O2 1_454 0.85(7) 2.12(7) 2.901(8) 153(6)
N3 H3B O11 . 0.90(7) 1.95(8) 2.847(6) 175(6)
N3 H3C O33 . 0.87(7) 2.20(7) 3.066(5) 173(6)
